data_9004038
loop_
_publ_author_name
'Brugger, J.'
'Krivovichev, S.'
'Meisser, N.'
'Ansermet, S.'
'Armbruster, T.'

_publ_section_title
;
 Scheuchzerite, Na(Mn,Mg)9[VSi9O28(OH)](OH)3, a new single-chain silicate
 Sample: Fianel, Val Ferrera, Central Alps, Switzerland
;
_journal_name_full 'American Mineralogist'
_journal_page_first 937
_journal_page_last 943
_journal_paper_doi 10.2138/am.2006.1965
_journal_volume 91
_journal_year 2006
_chemical_formula_sum 'H4 Mg0.63 Mn8.57 Na0.8 O32 Si9 V'
_chemical_name_mineral Scheuchzerite
_space_group_IT_number 2
_symmetry_space_group_name_Hall '-P 1'
_symmetry_space_group_name_H-M 'P -1'
_cell_angle_alpha 86.222
_cell_angle_beta 73.383
_cell_angle_gamma 71.987
_cell_formula_units_Z 2
_cell_length_a 9.831
_cell_length_b 10.107
_cell_length_c 13.855
_cell_volume 1254.126
_database_code_amcsd 0004162
_exptl_crystal_density_diffrn 3.507
_cod_original_formula_sum 'Na.8 Mn8.57 Mg.63 V Si9 O32 H4'
_cod_database_code 9004038

loop_
_space_group_symop_operation_xyz
x,y,z
-x,-y,-z

loop_
_atom_site_aniso_label
_atom_site_aniso_U_11
_atom_site_aniso_U_22
_atom_site_aniso_U_33
_atom_site_aniso_U_12
_atom_site_aniso_U_13
_atom_site_aniso_U_23
Mn1 0.00690 0.00620 0.00680 0.00410 0.00030 -0.00100
Mn2 0.00940 0.01170 0.00970 0.00180 -0.00170 -0.00520
Mn3 0.01510 0.01330 0.01070 0.00190 -0.00210 -0.00370
Mn4 0.01040 0.00720 0.00790 0.00120 -0.00140 -0.00170
Mg4 0.01040 0.00720 0.00790 0.00120 -0.00140 -0.00170
Mn5 0.01040 0.00990 0.00600 0.00370 -0.00070 0.00050
Mn6 0.00840 0.01050 0.00420 0.00000 -0.00090 -0.00090
Mn7 0.01200 0.01100 0.01200 -0.00220 -0.00030 -0.00160
Mg7 0.01200 0.01100 0.01200 -0.00220 -0.00030 -0.00160
Mn8 0.01100 0.01170 0.00610 0.00210 -0.00100 -0.00170
Mg8 0.01100 0.01170 0.00610 0.00210 -0.00100 -0.00170
Mn9 0.01410 0.01240 0.00480 0.00190 0.00170 -0.00360

loop_
_atom_site_label
_atom_site_fract_x
_atom_site_fract_y
_atom_site_fract_z
_atom_site_occupancy
_atom_site_U_iso_or_equiv
_atom_site_type_symbol
_atom_site_attached_hydrogens
Na 0.13100 0.43580 0.29350 0.80000 0.02600 Na 0
Mn1 0.07570 0.83100 0.01360 1.00000 0.00850 Mn 0
Mn2 0.56710 0.69370 0.15990 1.00000 0.01140 Mn 0
Mn3 0.15380 0.08230 0.56190 1.00000 0.01460 Mn 0
Mn4 0.71290 0.36340 0.19030 0.93000 0.00960 Mn 0
Mg4 0.71290 0.36340 0.19030 0.07000 0.00960 Mg 0
Mn5 0.74990 0.48350 0.96890 1.00000 0.01070 Mn 0
Mn6 0.32620 0.76450 0.58800 1.00000 0.00850 Mn 0
Mn7 0.47940 0.43530 0.61400 0.84000 0.01270 Mn 0
Mg7 0.47940 0.43530 0.61400 0.16000 0.01270 Mg 0
Mn8 0.63060 0.10390 0.63740 0.80000 0.01110 Mn 0
Mg8 0.63060 0.10390 0.63740 0.20000 0.01110 Mg 0
Mn9 0.14250 0.97110 0.78690 1.00000 0.01260 Mn 0
Mg 0.10900 0.55700 0.64900 0.20000 0.05000 Mg 0
V1 0.81670 0.23860 0.76930 0.89000 0.01000 V 0
V1A 0.95100 0.29700 0.77000 0.11000 0.01000 V 0
Si1 0.45500 0.74120 0.95010 1.00000 0.00580 Si 0
Si2 0.28250 0.04740 0.96560 1.00000 0.00970 Si 0
Si3 0.03710 0.14250 0.36560 1.00000 0.00580 Si 0
Si4 -0.52000 0.18360 0.26580 1.00000 0.01020 Si 0
Si5 0.69260 0.63040 0.54350 1.00000 0.00800 Si 0
Si6 0.93400 0.55550 0.13660 1.00000 0.01130 Si 0
Si7 0.08040 0.23710 0.14900 1.00000 0.00920 Si 0
Si8 0.75390 0.73850 0.32570 1.00000 0.01300 Si 0
Si9 0.84500 0.32510 0.55000 1.00000 0.00970 Si 0
O1 0.31090 0.69260 0.95270 1.00000 0.00700 O 0
O-H2 0.49440 0.48020 0.75880 1.00000 0.01000 O 1
O3 0.54570 0.60380 0.53410 1.00000 0.01000 O 0
O4 -0.06820 0.20560 0.14290 1.00000 0.00700 O 0
O5 -0.09880 0.09250 0.35620 1.00000 0.01100 O 0
O6 0.14320 0.00980 0.94030 1.00000 0.01100 O 0
O7 0.69680 0.28720 0.55560 1.00000 0.01200 O 0
O-H8 0.26920 0.59270 0.66380 1.00000 0.01000 O 1
O9 0.91640 0.11860 0.83780 1.00000 0.01600 O 0
O10 -0.36150 0.19390 0.27230 1.00000 0.01500 O 0
O11 0.78920 0.53510 0.11610 1.00000 0.01000 O 0
O-H12 0.38110 0.93640 0.51200 1.00000 0.01000 O 1
O13 0.15070 0.03280 0.41700 1.00000 0.01000 O 0
O14 0.59750 0.72990 0.31740 1.00000 0.01100 O 0
O15 0.66670 0.18890 0.76880 1.00000 0.01600 O 0
O16 0.55370 0.64400 0.01750 1.00000 0.01300 O 0
O17 0.78990 0.87610 0.30670 1.00000 0.00900 O 0
O18 0.92660 0.24070 0.63540 1.00000 0.01300 O 0
O19 0.76030 0.40060 0.81980 1.00000 0.01900 O 0
O20 0.02020 0.64680 0.06280 1.00000 0.01300 O 0
O21 0.81170 0.48960 0.56680 1.00000 0.01300 O 0
O22 0.06490 0.40200 0.13870 1.00000 0.01200 O 0
O23 0.77160 0.70150 0.44200 1.00000 0.01800 O 0
O24 0.11090 0.19890 0.25730 1.00000 0.01600 O 0
O25 0.39490 0.90120 0.99020 1.00000 0.01900 O 0
O26 0.36610 0.12450 0.87200 0.50000 0.01100 O 0
O-H26 0.36610 0.12450 0.87200 0.50000 0.01100 O 1
O27 0.22450 0.15090 0.06430 1.00000 0.01600 O 0
O28 0.88940 0.61130 0.25590 1.00000 0.01900 O 0
O29 -0.52460 0.02580 0.26720 0.50000 0.02000 O 0
O-H29 -0.52460 0.02580 0.26720 0.50000 0.02000 O 1
O30 -0.03000 0.28630 0.43680 1.00000 0.01700 O 0
O31 0.65730 0.73240 0.63820 1.00000 0.01700 O 0
O32 0.55790 0.73200 0.83330 1.00000 0.00900 O 0

loop_
_cod_changelog_entry_id
_cod_changelog_entry_author
_cod_changelog_entry_date
_cod_changelog_entry_text
1
;cod-tools version 3.8.0
Id: cif_guess_AMCSD_atom_types 9574 2023-05-10 09:00:05Z saulius
;
2023-05-10T18:48:35+03:00
;Derived atom types and hydrogen counts
from atom names that follow the AMCSD naming convention
(Wat == water, O-H == hydroxyl).
;

loop_
_cod_related_entry_id
_cod_related_entry_database
_cod_related_entry_code
1 AMCSD 0004162
